data_1564036
loop_
_publ_author_name
'Mukherjee, Jhumpa'
'Sengupta, Arunava'
'Mukherjee, Rabindranath'

_publ_section_title
;
 Five-coordinate [(L2)2CuII(X)]z+ (X&#x00A0;=&#x00A0;H2O,
 z&#x00A0;=&#x00A0;2; X&#x00A0;=&#x00A0;N3&#x2212;, SCN&#x2212;,
 NO2&#x2212;, MeCO2&#x2212;, Cl&#x2212;, Br&#x2212;, z&#x00A0;=&#x00A0;1;
 L2&#x00A0;=&#x00A0;1-benzyl-[3-(2-pyridyl)]pyrazole) complexes:
 Structural index, EPR and redox potential correlations
;
_journal_name_full 'Inorganica Chimica Acta'
_journal_page_first 119899
_journal_paper_doi 10.1016/j.ica.2020.119899
_journal_volume 513
_journal_year 2020
_chemical_formula_moiety 'C32 H29 Cu N6 O2, Cl O4, 3(H2 O)'
_chemical_formula_sum 'C32 H35 Cl Cu N6 O9'
_chemical_formula_weight 746.65
_space_group_crystal_system triclinic
_space_group_IT_number 2
_space_group_name_Hall '-P 1'
_space_group_name_H-M_alt 'P -1'
_atom_sites_solution_hydrogens mixed
_cell_angle_alpha 100.540(5)
_cell_angle_beta 107.460(5)
_cell_angle_gamma 109.854(5)
_cell_formula_units_Z 2
_cell_length_a 11.962(5)
_cell_length_b 12.712(5)
_cell_length_c 12.988(5)
_cell_measurement_reflns_used 5281
_cell_measurement_temperature 100(2)
_cell_measurement_theta_max 24.24
_cell_measurement_theta_min 1.72
_cell_volume 1680.3(12)
_computing_cell_refinement 'SAINT v6.45A (Bruker, 2003)'
_computing_data_collection 'Bruker SMART APEX'
_computing_data_reduction 'SAINT v6.45A (Bruker, 2003)'
_computing_molecular_graphics 'Olex2 1.3 (Dolomanov et al., 2009)'
_computing_publication_material 'Olex2 1.3 (Dolomanov et al., 2009)'
_computing_structure_refinement 'ShelXL 2018/3 (Sheldrick, 2015)'
_computing_structure_solution 'ShelXT (Sheldrick, 2015)'
_diffrn_ambient_temperature 100(2)
_diffrn_measured_fraction_theta_full 0.984
_diffrn_measured_fraction_theta_max 0.984
_diffrn_measurement_device_type 'CCD area detector'
_diffrn_measurement_method 'phi and omega scans'
_diffrn_radiation_type MoK\a
_diffrn_radiation_wavelength 0.71069
_diffrn_reflns_av_R_equivalents 0.0133
_diffrn_reflns_av_unetI/netI 0.0279
_diffrn_reflns_Laue_measured_fraction_full 0.984
_diffrn_reflns_Laue_measured_fraction_max 0.984
_diffrn_reflns_limit_h_max 12
_diffrn_reflns_limit_h_min -14
_diffrn_reflns_limit_k_max 15
_diffrn_reflns_limit_k_min -9
_diffrn_reflns_limit_l_max 15
_diffrn_reflns_limit_l_min -14
_diffrn_reflns_number 8834
_diffrn_reflns_point_group_measured_fraction_full 0.984
_diffrn_reflns_point_group_measured_fraction_max 0.984
_diffrn_reflns_theta_full 25.026
_diffrn_reflns_theta_max 25.026
_diffrn_reflns_theta_min 1.733
_exptl_absorpt_coefficient_mu 0.792
_exptl_absorpt_correction_T_max 0.95
_exptl_absorpt_correction_T_min 0.925
_exptl_absorpt_correction_type empirical
_exptl_absorpt_process_details
;
SADABS v.2.10 (Bruker,2003) was used for absorption correction.
;
_exptl_crystal_colour green
_exptl_crystal_colour_primary green
_exptl_crystal_density_diffrn 1.476
_exptl_crystal_density_method 'not measured'
_exptl_crystal_description block
_exptl_crystal_F_000 774
_exptl_crystal_size_max 0.1
_exptl_crystal_size_mid 0.1
_exptl_crystal_size_min 0.06
_refine_diff_density_max 1.052
_refine_diff_density_min -0.480
_refine_diff_density_rms 0.076
_refine_ls_extinction_coef .
_refine_ls_extinction_method none
_refine_ls_goodness_of_fit_ref 1.046
_refine_ls_hydrogen_treatment constr
_refine_ls_matrix_type full
_refine_ls_number_parameters 452
_refine_ls_number_reflns 5845
_refine_ls_number_restraints 1
_refine_ls_restrained_S_all 1.046
_refine_ls_R_factor_all 0.0488
_refine_ls_R_factor_gt 0.0444
_refine_ls_shift/su_max 0.001
_refine_ls_shift/su_mean 0.000
_refine_ls_structure_factor_coef Fsqd
_refine_ls_weighting_details 'w=1/[\s^2^(Fo^2^)+(0.0634P)^2^+2.0119P] where P=(Fo^2^+2Fc^2^)/3'
_refine_ls_weighting_scheme calc
_refine_ls_wR_factor_gt 0.1161
_refine_ls_wR_factor_ref 0.1191
_reflns_Friedel_coverage 0.000
_reflns_Friedel_fraction_full .
_reflns_Friedel_fraction_max .
_reflns_number_gt 5281
_reflns_number_total 5845
_reflns_threshold_expression 'I > 2\s(I)'
_cod_data_source_file 1.cif
_cod_data_source_block 5
_cod_database_code 1564036
_shelx_space_group_comment
;
The symmetry employed for this shelxl refinement is uniquely defined
by the following loop, which should always be used as a source of
symmetry information in preference to the above space-group names.
They are only intended as comments.
;
_olex2_refinement_description
;
1. Fixed Uiso
 At 1.2 times of:
  All C(H) groups, All C(H,H) groups
 At 1.5 times of:
  All C(H,H,H) groups, All O(H,H) groups
2. Rigid bond restraints
 C28, C27
 with sigma for 1-2 distances of 0.01 and sigma for 1-3 distances of 0.01
3.a Free rotating group:
 O0AA(H0AA,H0AB), O1AA(H1AA,H1AB), O2AA(H2AA,H2AB)
3.b Secondary CH2 refined with riding coordinates:
 C9(H9A,H9B), C24(H24A,H24B)
3.c Aromatic/amide H refined with riding coordinates:
 C8(H8), C19(H19), C7(H7), C17(H17), C16(H16), C22(H22), C1(H1), C18(H18),
 C23(H23), C15(H15), C4(H4), C2(H2), C11(H11), C3(H3), C14(H14), C26(H26),
 C13(H13), C12(H12), C30(H30), C27(H27), C28(H28), C29(H29)
3.d Idealised Me refined as rotating group:
 C014(H01A,H01B,H01C)
;
_smtbx_masks_void_probe_radius 1.2
_smtbx_masks_void_truncation_radius 1.2

loop_
_space_group_symop_operation_xyz
'x, y, z'
'-x, -y, -z'

loop_
_atom_site_label
_atom_site_type_symbol
_atom_site_fract_x
_atom_site_fract_y
_atom_site_fract_z
_atom_site_U_iso_or_equiv
_atom_site_adp_type
_atom_site_occupancy
_atom_site_site_symmetry_order
_atom_site_calc_flag
_atom_site_refinement_flags_posn
_atom_site_refinement_flags_adp
_atom_site_refinement_flags_occupancy
_atom_site_disorder_assembly
_atom_site_disorder_group
Cu1 Cu 0.76323(3) 0.76098(3) 0.75392(3) 0.02032(12) Uani 1 1 d . . . . .
Cl1 Cl 0.49361(8) 0.88902(8) 0.18752(7) 0.0388(2) Uani 1 1 d . . . . .
O1 O 0.63759(19) 0.80749(17) 0.65651(16) 0.0268(4) Uani 1 1 d . . . . .
O2 O 0.8181(2) 0.95694(19) 0.68588(18) 0.0373(5) Uani 1 1 d . . . . .
N3 N 0.5401(2) 0.5059(2) 0.75492(19) 0.0216(5) Uani 1 1 d . . . . .
N5 N 0.9309(2) 0.7719(2) 0.87223(19) 0.0229(5) Uani 1 1 d . . . . .
N4 N 0.7645(2) 0.8553(2) 0.89617(19) 0.0216(5) Uani 1 1 d . . . . .
N6 N 1.0293(2) 0.7389(2) 0.8819(2) 0.0266(5) Uani 1 1 d . . . . .
N1 N 0.7717(2) 0.6740(2) 0.6126(2) 0.0254(5) Uani 1 1 d . . . . .
N2 N 0.6198(2) 0.57724(19) 0.71740(18) 0.0205(5) Uani 1 1 d . . . . .
O3 O 0.5929(3) 0.8609(2) 0.2526(2) 0.0576(8) Uani 1 1 d . . . . .
O5 O 0.5537(3) 1.0061(2) 0.1844(3) 0.0575(7) Uani 1 1 d . . . . .
C20 C 0.8649(3) 0.8802(2) 0.9938(2) 0.0225(6) Uani 1 1 d . . . . .
C10 C 0.6285(3) 0.5822(3) 0.9647(2) 0.0244(6) Uani 1 1 d . . . . .
C6 C 0.6175(3) 0.5054(2) 0.6268(2) 0.0224(6) Uani 1 1 d . . . . .
O6 O 0.4304(3) 0.8090(3) 0.0740(3) 0.0731(9) Uani 1 1 d . . . . .
C21 C 0.9534(3) 0.8294(2) 0.9792(2) 0.0233(6) Uani 1 1 d . . . . .
C8 C 0.4899(3) 0.3918(2) 0.6902(2) 0.0276(6) Uani 1 1 d . . . . .
H8 H 0.432278 0.326047 0.700980 0.033 Uiso 1 1 calc R U . . .
C5 C 0.6950(3) 0.5573(3) 0.5656(2) 0.0241(6) Uani 1 1 d . . . . .
C9 C 0.5184(3) 0.5542(3) 0.8537(2) 0.0234(6) Uani 1 1 d . . . . .
H9A H 0.437529 0.496794 0.852862 0.028 Uiso 1 1 calc R U . . .
H9B H 0.507316 0.627138 0.849016 0.028 Uiso 1 1 calc R U . . .
C19 C 0.8810(3) 0.9494(2) 1.0968(2) 0.0266(6) Uani 1 1 d . . . . .
H19 H 0.953453 0.967456 1.163968 0.032 Uiso 1 1 calc R U . . .
C7 C 0.5368(3) 0.3881(3) 0.6069(2) 0.0286(6) Uani 1 1 d . . . . .
H7 H 0.518698 0.320602 0.548062 0.034 Uiso 1 1 calc R U . . .
C00P C 0.6992(3) 0.9016(2) 0.6389(2) 0.0284(7) Uani 1 1 d . . . . .
C17 C 0.6859(3) 0.9652(3) 1.0010(3) 0.0302(7) Uani 1 1 d . . . . .
H17 H 0.621768 0.992975 1.001971 0.036 Uiso 1 1 calc R U . . .
C16 C 0.6770(3) 0.8978(3) 0.9007(2) 0.0267(6) Uani 1 1 d . . . . .
H16 H 0.606554 0.880788 0.832260 0.032 Uiso 1 1 calc R U . . .
C22 C 1.0649(3) 0.8313(3) 1.0568(3) 0.0298(7) Uani 1 1 d . . . . .
H22 H 1.101458 0.865681 1.137204 0.036 Uiso 1 1 calc R U . . .
C1 C 0.8434(3) 0.7273(3) 0.5592(3) 0.0333(7) Uani 1 1 d . . . . .
H1 H 0.896681 0.809587 0.591769 0.040 Uiso 1 1 calc R U . . .
C18 C 0.7894(3) 0.9920(3) 1.1006(3) 0.0301(7) Uani 1 1 d . . . . .
H18 H 0.797631 1.039078 1.170636 0.036 Uiso 1 1 calc R U . . .
C23 C 1.1098(3) 0.7732(3) 0.9918(3) 0.0317(7) Uani 1 1 d . . . . .
H23 H 1.184769 0.759275 1.019261 0.038 Uiso 1 1 calc R U . . .
C15 C 0.6595(3) 0.6765(3) 1.0563(2) 0.0306(7) Uani 1 1 d . . . . .
H15 H 0.611333 0.722726 1.050025 0.037 Uiso 1 1 calc R U . . .
C25 C 0.9576(3) 0.5429(3) 0.7437(3) 0.0374(8) Uani 1 1 d . . . . .
O4 O 0.4015(3) 0.8836(3) 0.2361(3) 0.0777(10) Uani 1 1 d . . . . .
C24 C 1.0408(3) 0.6739(3) 0.7847(3) 0.0325(7) Uani 1 1 d . . . . .
H24A H 1.132221 0.686863 0.805048 0.039 Uiso 1 1 calc R U . . .
H24B H 1.017195 0.705800 0.721436 0.039 Uiso 1 1 calc R U . . .
C4 C 0.6895(3) 0.4915(3) 0.4646(2) 0.0310(7) Uani 1 1 d . . . . .
H4 H 0.634937 0.409477 0.432926 0.037 Uiso 1 1 calc R U . . .
C2 C 0.8425(3) 0.6670(3) 0.4589(3) 0.0396(8) Uani 1 1 d . . . . .
H2 H 0.894529 0.707042 0.423344 0.048 Uiso 1 1 calc R U . . .
C11 C 0.6965(3) 0.5133(3) 0.9761(3) 0.0390(8) Uani 1 1 d . . . . .
H11 H 0.673301 0.446359 0.914292 0.047 Uiso 1 1 calc R U . . .
C014 C 0.6198(4) 0.9427(3) 0.5551(3) 0.0451(9) Uani 1 1 d . . . . .
H01A H 0.545515 0.941875 0.572865 0.068 Uiso 1 1 calc R U . . .
H01B H 0.589234 0.889720 0.477799 0.068 Uiso 1 1 calc R U . . .
H01C H 0.673139 1.022970 0.560345 0.068 Uiso 1 1 calc R U . . .
C3 C 0.7643(3) 0.5470(3) 0.4108(3) 0.0377(8) Uani 1 1 d . . . . .
H3 H 0.762100 0.503536 0.341901 0.045 Uiso 1 1 calc R U . . .
C14 C 0.7623(3) 0.7037(3) 1.1585(3) 0.0415(9) Uani 1 1 d . . . . .
H14 H 0.783894 0.768596 1.221809 0.050 Uiso 1 1 calc R U . . .
C26 C 0.8907(3) 0.4889(3) 0.8041(4) 0.0439(9) Uani 1 1 d . . . . .
H26 H 0.894964 0.535219 0.872657 0.053 Uiso 1 1 calc R U . . .
C13 C 0.8319(3) 0.6376(4) 1.1680(3) 0.0489(10) Uani 1 1 d . . . . .
H13 H 0.903108 0.657897 1.236907 0.059 Uiso 1 1 calc R U . . .
C12 C 0.7987(4) 0.5418(4) 1.0778(3) 0.0543(11) Uani 1 1 d . . . . .
H12 H 0.845886 0.494843 1.085014 0.065 Uiso 1 1 calc R U . . .
C30 C 0.9522(4) 0.4753(4) 0.6435(3) 0.0561(11) Uani 1 1 d . . . . .
H30 H 0.998781 0.511278 0.602276 0.067 Uiso 1 1 calc R U . . .
C27 C 0.8177(4) 0.3681(4) 0.7651(5) 0.0702(14) Uani 1 1 d . U . . .
H27 H 0.772684 0.331632 0.807089 0.084 Uiso 1 1 calc R U . . .
C28 C 0.8106(4) 0.3012(4) 0.6656(6) 0.088(2) Uani 1 1 d . U . . .
H28 H 0.759684 0.218396 0.638556 0.106 Uiso 1 1 calc R U . . .
C29 C 0.8770(5) 0.3532(5) 0.6045(5) 0.0821(18) Uani 1 1 d . . . . .
H29 H 0.871630 0.306091 0.535827 0.099 Uiso 1 1 calc R U . . .
O0AA O 1.0284(3) 0.9029(2) 0.3978(2) 0.0556(7) Uani 1 1 d G . . . .
H0AA H 1.085626 0.944354 0.375685 0.083 Uiso 1 1 d G U . . .
H0AB H 1.052591 0.933424 0.470758 0.083 Uiso 1 1 d G U . . .
O1AA O 0.8676(3) 1.0214(3) 1.3732(3) 0.0665(8) Uani 1 1 d G . . . .
H1AA H 0.814605 0.957785 1.378282 0.100 Uiso 1 1 d G U . . .
H1AB H 0.837317 1.074601 1.376885 0.100 Uiso 1 1 d G U . . .
O2AA O 1.3474(3) 0.7349(3) 0.8266(3) 0.0821(10) Uani 1 1 d G . . . .
H2AA H 1.332781 0.746463 0.760781 0.123 Uiso 1 1 d G U . . .
H2AB H 1.322906 0.659834 0.817064 0.123 Uiso 1 1 d G U . . .

loop_
_atom_site_aniso_label
_atom_site_aniso_U_11
_atom_site_aniso_U_22
_atom_site_aniso_U_33
_atom_site_aniso_U_23
_atom_site_aniso_U_13
_atom_site_aniso_U_12
Cu1 0.01708(18) 0.0233(2) 0.01732(19) 0.00936(14) 0.00436(13) 0.00542(14)
Cl1 0.0320(4) 0.0487(5) 0.0401(4) 0.0203(4) 0.0151(3) 0.0181(4)
O1 0.0280(11) 0.0271(11) 0.0197(10) 0.0091(8) 0.0028(8) 0.0100(9)
O2 0.0341(13) 0.0324(12) 0.0284(12) 0.0118(10) 0.0008(10) 0.0034(10)
N3 0.0184(11) 0.0224(12) 0.0198(11) 0.0102(9) 0.0040(9) 0.0050(9)
N5 0.0159(11) 0.0257(12) 0.0245(12) 0.0121(10) 0.0054(9) 0.0059(10)
N4 0.0200(11) 0.0223(12) 0.0199(11) 0.0110(9) 0.0070(9) 0.0045(10)
N6 0.0180(12) 0.0303(13) 0.0309(13) 0.0146(11) 0.0080(10) 0.0084(10)
N1 0.0202(12) 0.0360(14) 0.0230(12) 0.0150(11) 0.0084(10) 0.0123(11)
N2 0.0176(11) 0.0225(12) 0.0197(11) 0.0105(10) 0.0051(9) 0.0062(9)
O3 0.0451(15) 0.0445(15) 0.0686(18) 0.0315(14) 0.0005(13) 0.0141(12)
O5 0.0592(17) 0.0587(17) 0.082(2) 0.0451(16) 0.0378(16) 0.0355(15)
C20 0.0191(13) 0.0212(14) 0.0214(14) 0.0118(11) 0.0062(11) 0.0008(11)
C10 0.0196(13) 0.0311(15) 0.0227(14) 0.0157(12) 0.0107(11) 0.0052(12)
C6 0.0207(13) 0.0259(14) 0.0205(14) 0.0093(11) 0.0038(11) 0.0125(12)
O6 0.0551(18) 0.088(2) 0.0552(18) -0.0047(16) 0.0024(14) 0.0368(17)
C21 0.0176(13) 0.0228(14) 0.0231(14) 0.0120(11) 0.0049(11) 0.0014(11)
C8 0.0251(15) 0.0215(15) 0.0281(15) 0.0115(12) 0.0031(12) 0.0050(12)
C5 0.0212(14) 0.0339(16) 0.0197(13) 0.0112(12) 0.0049(11) 0.0159(13)
C9 0.0193(13) 0.0285(15) 0.0231(14) 0.0130(12) 0.0087(11) 0.0080(12)
C19 0.0266(15) 0.0258(15) 0.0197(14) 0.0117(12) 0.0066(12) 0.0021(12)
C7 0.0303(16) 0.0215(14) 0.0264(15) 0.0037(12) 0.0032(12) 0.0112(12)
C00P 0.0357(17) 0.0235(15) 0.0171(14) 0.0049(12) 0.0021(12) 0.0105(13)
C17 0.0322(16) 0.0319(16) 0.0332(16) 0.0167(13) 0.0176(13) 0.0137(13)
C16 0.0240(14) 0.0308(15) 0.0264(15) 0.0157(12) 0.0100(12) 0.0091(12)
C22 0.0210(14) 0.0340(16) 0.0240(15) 0.0131(13) 0.0019(12) 0.0040(13)
C1 0.0248(15) 0.0479(19) 0.0284(16) 0.0188(14) 0.0107(13) 0.0128(14)
C18 0.0366(17) 0.0262(15) 0.0254(15) 0.0107(12) 0.0153(13) 0.0067(13)
C23 0.0189(14) 0.0363(17) 0.0357(17) 0.0187(14) 0.0043(13) 0.0088(13)
C15 0.0318(16) 0.0278(16) 0.0261(15) 0.0148(13) 0.0100(13) 0.0034(13)
C25 0.0267(16) 0.0407(18) 0.0428(19) 0.0121(15) 0.0018(14) 0.0227(15)
O4 0.0536(18) 0.104(3) 0.078(2) 0.0281(19) 0.0463(17) 0.0185(18)
C24 0.0270(16) 0.0431(18) 0.0347(17) 0.0181(15) 0.0135(13) 0.0188(14)
C4 0.0327(16) 0.0433(18) 0.0235(15) 0.0125(13) 0.0081(13) 0.0248(15)
C2 0.0286(16) 0.072(3) 0.0304(17) 0.0261(17) 0.0169(14) 0.0249(17)
C11 0.0388(18) 0.061(2) 0.0252(16) 0.0152(15) 0.0112(14) 0.0313(17)
C014 0.052(2) 0.0335(18) 0.0355(18) 0.0154(15) -0.0023(16) 0.0169(16)
C3 0.0375(18) 0.067(2) 0.0240(16) 0.0181(16) 0.0143(14) 0.0351(18)
C14 0.0387(19) 0.0383(19) 0.0233(16) 0.0108(14) 0.0092(14) -0.0091(15)
C26 0.0253(16) 0.0375(19) 0.068(2) 0.0216(18) 0.0108(16) 0.0155(15)
C13 0.0223(16) 0.087(3) 0.0287(18) 0.0304(19) 0.0067(14) 0.0100(18)
C12 0.045(2) 0.104(3) 0.034(2) 0.032(2) 0.0153(17) 0.050(2)
C30 0.046(2) 0.066(3) 0.051(2) 0.003(2) 0.0014(18) 0.041(2)
C27 0.032(2) 0.037(2) 0.135(4) 0.031(3) 0.018(2) 0.0189(18)
C28 0.031(2) 0.039(2) 0.159(6) 0.002(3) 0.004(3) 0.018(2)
C29 0.054(3) 0.065(3) 0.089(4) -0.025(3) -0.014(3) 0.043(3)
O0AA 0.0435(15) 0.0524(16) 0.0566(17) 0.0207(14) 0.0185(13) 0.0034(12)
O1AA 0.0498(17) 0.091(2) 0.0488(17) 0.0266(17) 0.0175(14) 0.0180(16)
O2AA 0.0519(19) 0.101(3) 0.111(3) 0.047(2) 0.037(2) 0.041(2)

loop_
_atom_type_symbol
_atom_type_description
_atom_type_scat_dispersion_real
_atom_type_scat_dispersion_imag
_atom_type_scat_source
C C 0.0033 0.0016 'International Tables Vol C Tables 4.2.6.8 and 6.1.1.4'
H H 0.0000 0.0000 'International Tables Vol C Tables 4.2.6.8 and 6.1.1.4'
Cl Cl 0.1484 0.1585 'International Tables Vol C Tables 4.2.6.8 and 6.1.1.4'
Cu Cu 0.3201 1.2651 'International Tables Vol C Tables 4.2.6.8 and 6.1.1.4'
N N 0.0061 0.0033 'International Tables Vol C Tables 4.2.6.8 and 6.1.1.4'
O O 0.0106 0.0060 'International Tables Vol C Tables 4.2.6.8 and 6.1.1.4'

loop_
_geom_angle_atom_site_label_1
_geom_angle_atom_site_label_2
_geom_angle_atom_site_label_3
_geom_angle
_geom_angle_site_symmetry_1
_geom_angle_site_symmetry_3
O1 Cu1 N5 160.99(9) . .
O1 Cu1 N4 91.83(9) . .
O1 Cu1 N1 88.78(9) . .
O1 Cu1 N2 95.22(8) . .
N5 Cu1 N2 103.44(9) . .
N4 Cu1 N5 80.05(10) . .
N4 Cu1 N1 176.66(9) . .
N4 Cu1 N2 104.80(9) . .
N1 Cu1 N5 98.38(10) . .
N1 Cu1 N2 78.41(9) . .
O5 Cl1 O3 107.79(16) . .
O6 Cl1 O3 109.57(18) . .
O6 Cl1 O5 109.0(2) . .
O4 Cl1 O3 111.8(2) . .
O4 Cl1 O5 109.3(2) . .
O4 Cl1 O6 109.4(2) . .
C00P O1 Cu1 109.12(18) . .
N2 N3 C8 111.2(2) . .
N2 N3 C9 120.6(2) . .
C8 N3 C9 128.2(2) . .
N6 N5 Cu1 142.23(19) . .
C21 N5 Cu1 112.49(18) . .
C21 N5 N6 105.3(2) . .
C20 N4 Cu1 116.14(19) . .
C16 N4 Cu1 125.15(19) . .
C16 N4 C20 118.7(2) . .
N5 N6 C24 122.8(2) . .
C23 N6 N5 110.8(2) . .
C23 N6 C24 126.4(3) . .
C5 N1 Cu1 117.83(18) . .
C1 N1 Cu1 123.4(2) . .
C1 N1 C5 118.6(3) . .
N3 N2 Cu1 145.27(18) . .
C6 N2 Cu1 109.39(17) . .
C6 N2 N3 105.1(2) . .
N4 C20 C21 114.1(2) . .
N4 C20 C19 122.1(3) . .
C19 C20 C21 123.9(3) . .
C15 C10 C9 119.4(3) . .
C15 C10 C11 119.6(3) . .
C11 C10 C9 121.0(3) . .
N2 C6 C5 118.4(2) . .
N2 C6 C7 111.1(2) . .
C7 C6 C5 130.6(3) . .
N5 C21 C20 117.1(2) . .
N5 C21 C22 110.7(3) . .
C22 C21 C20 132.2(3) . .
N3 C8 H8 126.2 . .
N3 C8 C7 107.7(3) . .
C7 C8 H8 126.2 . .
N1 C5 C6 115.8(2) . .
N1 C5 C4 121.7(3) . .
C4 C5 C6 122.5(3) . .
N3 C9 C10 112.5(2) . .
N3 C9 H9A 109.1 . .
N3 C9 H9B 109.1 . .
C10 C9 H9A 109.1 . .
C10 C9 H9B 109.1 . .
H9A C9 H9B 107.8 . .
C20 C19 H19 120.6 . .
C20 C19 C18 118.8(3) . .
C18 C19 H19 120.6 . .
C6 C7 H7 127.5 . .
C8 C7 C6 105.0(3) . .
C8 C7 H7 127.5 . .
O1 C00P C014 116.6(3) . .
O2 C00P O1 122.7(3) . .
O2 C00P C014 120.6(3) . .
C16 C17 H17 120.4 . .
C16 C17 C18 119.2(3) . .
C18 C17 H17 120.4 . .
N4 C16 C17 122.1(3) . .
N4 C16 H16 118.9 . .
C17 C16 H16 118.9 . .
C21 C22 H22 127.5 . .
C23 C22 C21 105.0(3) . .
C23 C22 H22 127.5 . .
N1 C1 H1 118.7 . .
N1 C1 C2 122.5(3) . .
C2 C1 H1 118.7 . .
C19 C18 H18 120.4 . .
C17 C18 C19 119.1(3) . .
C17 C18 H18 120.4 . .
N6 C23 C22 108.2(3) . .
N6 C23 H23 125.9 . .
C22 C23 H23 125.9 . .
C10 C15 H15 120.2 . .
C10 C15 C14 119.6(3) . .
C14 C15 H15 120.2 . .
C26 C25 C24 122.2(3) . .
C26 C25 C30 119.9(4) . .
C30 C25 C24 117.9(3) . .
N6 C24 C25 114.0(3) . .
N6 C24 H24A 108.7 . .
N6 C24 H24B 108.7 . .
C25 C24 H24A 108.7 . .
C25 C24 H24B 108.7 . .
H24A C24 H24B 107.6 . .
C5 C4 H4 120.4 . .
C3 C4 C5 119.2(3) . .
C3 C4 H4 120.4 . .
C1 C2 H2 120.6 . .
C1 C2 C3 118.9(3) . .
C3 C2 H2 120.6 . .
C10 C11 H11 120.0 . .
C10 C11 C12 120.1(3) . .
C12 C11 H11 120.0 . .
C00P C014 H01A 109.5 . .
C00P C014 H01B 109.5 . .
C00P C014 H01C 109.5 . .
H01A C014 H01B 109.5 . .
H01A C014 H01C 109.5 . .
H01B C014 H01C 109.5 . .
C4 C3 C2 119.1(3) . .
C4 C3 H3 120.5 . .
C2 C3 H3 120.5 . .
C15 C14 H14 119.8 . .
C13 C14 C15 120.5(3) . .
C13 C14 H14 119.8 . .
C25 C26 H26 119.8 . .
C27 C26 C25 120.5(4) . .
C27 C26 H26 119.8 . .
C14 C13 H13 120.1 . .
C14 C13 C12 119.9(3) . .
C12 C13 H13 120.1 . .
C11 C12 H12 119.8 . .
C13 C12 C11 120.3(4) . .
C13 C12 H12 119.8 . .
C25 C30 H30 120.5 . .
C25 C30 C29 119.0(5) . .
C29 C30 H30 120.5 . .
C26 C27 H27 120.1 . .
C28 C27 C26 119.9(5) . .
C28 C27 H27 120.1 . .
C27 C28 H28 119.7 . .
C27 C28 C29 120.5(4) . .
C29 C28 H28 119.7 . .
C30 C29 H29 119.9 . .
C28 C29 C30 120.2(5) . .
C28 C29 H29 119.9 . .
H0AA O0AA H0AB 109.5 . .
H1AA O1AA H1AB 109.5 . .
H2AA O2AA H2AB 109.5 . .

loop_
_geom_bond_atom_site_label_1
_geom_bond_atom_site_label_2
_geom_bond_distance
_geom_bond_site_symmetry_2
Cu1 O1 1.986(2) .
Cu1 N5 2.070(2) .
Cu1 N4 2.003(2) .
Cu1 N1 2.011(3) .
Cu1 N2 2.238(2) .
Cl1 O3 1.431(3) .
Cl1 O5 1.430(3) .
Cl1 O6 1.428(3) .
Cl1 O4 1.413(3) .
O1 C00P 1.276(4) .
O2 C00P 1.238(4) .
N3 N2 1.350(3) .
N3 C8 1.353(4) .
N3 C9 1.453(4) .
N5 N6 1.358(3) .
N5 C21 1.344(4) .
N4 C20 1.353(3) .
N4 C16 1.342(4) .
N6 C23 1.348(4) .
N6 C24 1.448(4) .
N1 C5 1.351(4) .
N1 C1 1.346(4) .
N2 C6 1.338(4) .
C20 C21 1.453(4) .
C20 C19 1.379(4) .
C10 C9 1.514(4) .
C10 C15 1.379(4) .
C10 C11 1.382(4) .
C6 C5 1.466(4) .
C6 C7 1.397(4) .
C21 C22 1.399(4) .
C8 H8 0.9500 .
C8 C7 1.361(4) .
C5 C4 1.390(4) .
C9 H9A 0.9900 .
C9 H9B 0.9900 .
C19 H19 0.9500 .
C19 C18 1.387(4) .
C7 H7 0.9500 .
C00P C014 1.511(4) .
C17 H17 0.9500 .
C17 C16 1.375(4) .
C17 C18 1.382(4) .
C16 H16 0.9500 .
C22 H22 0.9500 .
C22 C23 1.363(5) .
C1 H1 0.9500 .
C1 C2 1.381(5) .
C18 H18 0.9500 .
C23 H23 0.9500 .
C15 H15 0.9500 .
C15 C14 1.400(4) .
C25 C24 1.509(5) .
C25 C26 1.389(5) .
C25 C30 1.392(5) .
C24 H24A 0.9900 .
C24 H24B 0.9900 .
C4 H4 0.9500 .
C4 C3 1.383(5) .
C2 H2 0.9500 .
C2 C3 1.387(5) .
C11 H11 0.9500 .
C11 C12 1.387(5) .
C014 H01A 0.9800 .
C014 H01B 0.9800 .
C014 H01C 0.9800 .
C3 H3 0.9500 .
C14 H14 0.9500 .
C14 C13 1.365(6) .
C26 H26 0.9500 .
C26 C27 1.384(5) .
C13 H13 0.9500 .
C13 C12 1.372(6) .
C12 H12 0.9500 .
C30 H30 0.9500 .
C30 C29 1.401(7) .
C27 H27 0.9500 .
C27 C28 1.372(8) .
C28 H28 0.9500 .
C28 C29 1.383(8) .
C29 H29 0.9500 .
O0AA H0AA 0.8698 .
O0AA H0AB 0.8701 .
O1AA H1AA 0.8701 .
O1AA H1AB 0.8699 .
O2AA H2AA 0.8696 .
O2AA H2AB 0.8702 .

loop_
_geom_torsion_atom_site_label_1
_geom_torsion_atom_site_label_2
_geom_torsion_atom_site_label_3
_geom_torsion_atom_site_label_4
_geom_torsion
_geom_torsion_site_symmetry_1
_geom_torsion_site_symmetry_2
_geom_torsion_site_symmetry_3
_geom_torsion_site_symmetry_4
Cu1 O1 C00P O2 -5.8(4) . . . .
Cu1 O1 C00P C014 173.1(2) . . . .
Cu1 N5 N6 C23 -177.4(2) . . . .
Cu1 N5 N6 C24 1.7(4) . . . .
Cu1 N5 C21 C20 -4.0(3) . . . .
Cu1 N5 C21 C22 177.97(18) . . . .
Cu1 N4 C20 C21 -2.4(3) . . . .
Cu1 N4 C20 C19 176.68(19) . . . .
Cu1 N4 C16 C17 -177.9(2) . . . .
Cu1 N1 C5 C6 -2.7(3) . . . .
Cu1 N1 C5 C4 176.5(2) . . . .
Cu1 N1 C1 C2 -176.4(2) . . . .
Cu1 N2 C6 C5 -5.0(3) . . . .
Cu1 N2 C6 C7 175.13(18) . . . .
N3 N2 C6 C5 179.6(2) . . . .
N3 N2 C6 C7 -0.3(3) . . . .
N3 C8 C7 C6 0.5(3) . . . .
N5 N6 C23 C22 -0.6(3) . . . .
N5 N6 C24 C25 -81.0(3) . . . .
N5 C21 C22 C23 0.5(3) . . . .
N4 C20 C21 N5 4.3(3) . . . .
N4 C20 C21 C22 -178.2(3) . . . .
N4 C20 C19 C18 1.7(4) . . . .
N6 N5 C21 C20 177.1(2) . . . .
N6 N5 C21 C22 -0.9(3) . . . .
N1 C5 C4 C3 -0.1(4) . . . .
N1 C1 C2 C3 0.3(5) . . . .
N2 N3 C8 C7 -0.7(3) . . . .
N2 N3 C9 C10 -78.4(3) . . . .
N2 C6 C5 N1 5.4(4) . . . .
N2 C6 C5 C4 -173.8(2) . . . .
N2 C6 C7 C8 -0.1(3) . . . .
C20 N4 C16 C17 -0.3(4) . . . .
C20 C21 C22 C23 -177.1(3) . . . .
C20 C19 C18 C17 -0.8(4) . . . .
C10 C15 C14 C13 0.0(4) . . . .
C10 C11 C12 C13 0.8(6) . . . .
C6 C5 C4 C3 179.1(3) . . . .
C21 N5 N6 C23 0.9(3) . . . .
C21 N5 N6 C24 180.0(2) . . . .
C21 C20 C19 C18 -179.3(2) . . . .
C21 C22 C23 N6 0.0(3) . . . .
C8 N3 N2 Cu1 -171.8(2) . . . .
C8 N3 N2 C6 0.6(3) . . . .
C8 N3 C9 C10 100.9(3) . . . .
C5 N1 C1 C2 -0.7(4) . . . .
C5 C6 C7 C8 -180.0(3) . . . .
C5 C4 C3 C2 -0.3(4) . . . .
C9 N3 N2 Cu1 7.7(4) . . . .
C9 N3 N2 C6 -179.9(2) . . . .
C9 N3 C8 C7 179.9(2) . . . .
C9 C10 C15 C14 -179.1(2) . . . .
C9 C10 C11 C12 178.7(3) . . . .
C19 C20 C21 N5 -174.7(2) . . . .
C19 C20 C21 C22 2.8(5) . . . .
C7 C6 C5 N1 -174.7(3) . . . .
C7 C6 C5 C4 6.1(4) . . . .
C16 N4 C20 C21 179.8(2) . . . .
C16 N4 C20 C19 -1.2(4) . . . .
C16 C17 C18 C19 -0.6(4) . . . .
C1 N1 C5 C6 -178.7(2) . . . .
C1 N1 C5 C4 0.5(4) . . . .
C1 C2 C3 C4 0.2(4) . . . .
C18 C17 C16 N4 1.1(4) . . . .
C23 N6 C24 C25 97.9(3) . . . .
C15 C10 C9 N3 147.0(2) . . . .
C15 C10 C11 C12 -2.6(5) . . . .
C15 C14 C13 C12 -1.8(5) . . . .
C25 C26 C27 C28 -0.5(6) . . . .
C25 C30 C29 C28 -0.7(6) . . . .
C24 N6 C23 C22 -179.6(3) . . . .
C24 C25 C26 C27 -178.4(3) . . . .
C24 C25 C30 C29 179.1(3) . . . .
C11 C10 C9 N3 -34.2(4) . . . .
C11 C10 C15 C14 2.2(4) . . . .
C14 C13 C12 C11 1.4(6) . . . .
C26 C25 C24 N6 -8.5(4) . . . .
C26 C25 C30 C29 1.0(5) . . . .
C26 C27 C28 C29 0.7(6) . . . .
C30 C25 C24 N6 173.4(3) . . . .
C30 C25 C26 C27 -0.4(5) . . . .
C27 C28 C29 C30 -0.1(7) . . . .

loop_
_smtbx_masks_void_nr
_smtbx_masks_void_average_x
_smtbx_masks_void_average_y
_smtbx_masks_void_average_z
_smtbx_masks_void_volume
_smtbx_masks_void_count_electrons
_smtbx_masks_void_content
1 0.352 0.832 0.593 19.3 3.3 '1 MeOH'
2 0.648 0.168 0.407 19.3 3.2 '1 MeOH'
